data_4103171
loop_
_publ_author_name
'Soo Hyuk Choi'
'Ilia A. Guzei'
'Lara C. Spencer'
'Samuel H. Gellman'

_publ_contact_author_address
;
Department of Chemistry
University of Wisconsin-Madison
1101 University Ave
Madison, WI  53706
USA
;
_publ_contact_author_email iguzei@chem.wisc.edu
_publ_contact_author_fax 608-262-0381
_publ_contact_author_name
;
Guzei, Ilia A. 
;
_publ_contact_author_phone 608-263-4694
_publ_section_title
;
 Crystallographic Characterization of 12-Helical Secondary Structure in
 \b-Peptides Containing Side Chain Groups
;
_journal_name_full 'Journal of the American Chemical Society'
_journal_page_first 13879
_journal_page_last 13885
_journal_paper_doi 10.1021/ja1062532
_journal_volume 132
_journal_year 2010
_chemical_absolute_configuration syn
_chemical_formula_moiety 'C68 H104 N8 O11'
_chemical_formula_sum 'C68 H104 N8 O11'
_chemical_formula_weight 1209.59
_space_group_IT_number 19
_symmetry_cell_setting orthorhombic
_symmetry_Int_Tables_number 19
_symmetry_space_group_name_Hall 'P 2ac 2ab'
_symmetry_space_group_name_H-M 'P 21 21 21'
_atom_sites_solution_hydrogens geom
_atom_sites_solution_primary direct
_atom_sites_solution_secondary difmap
_audit_creation_method
;
manual editing of the CIF file 
created by SHELXTL Ver. 6.10
and processed with modiCIfer-09152005. 
;
_cell_angle_alpha 90.00
_cell_angle_beta 90.00
_cell_angle_gamma 90.00
_cell_formula_units_Z 4
_cell_length_a 10.6925(13)
_cell_length_b 25.843(3)
_cell_length_c 30.397(4)
_cell_measurement_reflns_used 5835
_cell_measurement_temperature 105(2)
_cell_measurement_theta_max 19.4975
_cell_measurement_theta_min 2.1599
_cell_volume 8399.5(18)
_computing_cell_refinement 'SAINT Ver. 6.22  (Bruker-AXS, 2003)'
_computing_data_collection 'SMART Ver. 5.622 (Bruker-AXS, 2003)'
_computing_data_reduction 'SAINT Ver. 6.22'
_computing_molecular_graphics 'SHELXTL Ver. 6.10'
_computing_publication_material 'SHELXTL Ver. 6.10'
_computing_structure_refinement 'SHELXTL Ver. 6.10'
_computing_structure_solution 'SHELXTL Ver. 6.10 (Bruker-AXS, 2003)'
_diffrn_ambient_temperature 105(2)
_diffrn_measured_fraction_theta_full 0.999
_diffrn_measured_fraction_theta_max 0.999
_diffrn_measurement_device_type 'Bruker CCD-1000 area detector'
_diffrn_measurement_method '0.30\% \w scans'
_diffrn_radiation_monochromator graphite
_diffrn_radiation_source 'fine-focus sealed tube'
_diffrn_radiation_type Mo-K\a
_diffrn_radiation_wavelength 0.71073
_diffrn_reflns_av_R_equivalents 0.0560
_diffrn_reflns_av_sigmaI/netI 0.0367
_diffrn_reflns_limit_h_max 10
_diffrn_reflns_limit_h_min -10
_diffrn_reflns_limit_k_max 25
_diffrn_reflns_limit_k_min -25
_diffrn_reflns_limit_l_max 30
_diffrn_reflns_limit_l_min -30
_diffrn_reflns_number 58181
_diffrn_reflns_theta_full 20.83
_diffrn_reflns_theta_max 20.83
_diffrn_reflns_theta_min 1.03
_diffrn_standards_number 0
_exptl_absorpt_coefficient_mu 0.065
_exptl_absorpt_correction_T_max 0.9865
_exptl_absorpt_correction_T_min 0.9634
_exptl_absorpt_correction_type multi-scan
_exptl_absorpt_process_details
;
SADABS  (Bruker-AXS, 2003)
;
_exptl_crystal_colour colorless
_exptl_crystal_density_diffrn 0.957
_exptl_crystal_density_method 'not measured'
_exptl_crystal_description block
_exptl_crystal_F_000 2624
_exptl_crystal_size_max 0.58
_exptl_crystal_size_mid 0.21
_exptl_crystal_size_min 0.21
_platon_squeeze_details
;
The volume occupied by solvent is 29 percent of the unit cell.
;
_refine_diff_density_max 0.417
_refine_diff_density_min -0.383
_refine_diff_density_rms 0.074
_refine_ls_abs_structure_details 'Flack H D (1983), Acta Cryst. A39, 876-881'
_refine_ls_abs_structure_Flack -1(2)
_refine_ls_extinction_method none
_refine_ls_goodness_of_fit_ref 1.065
_refine_ls_hydrogen_treatment undef
_refine_ls_matrix_type full
_refine_ls_number_parameters 791
_refine_ls_number_reflns 8795
_refine_ls_number_restraints 996
_refine_ls_restrained_S_all 1.031
_refine_ls_R_factor_all 0.1079
_refine_ls_R_factor_gt 0.0993
_refine_ls_shift/su_max 0.000
_refine_ls_shift/su_mean 0.000
_refine_ls_structure_factor_coef Fsqd
_refine_ls_weighting_details 'calc w=1/[\s^2^(Fo^2^)+(0.1251P)^2^+28.7264P] where P=(Fo^2^+2Fc^2^)/3'
_refine_ls_weighting_scheme calc
_refine_ls_wR_factor_gt 0.2633
_refine_ls_wR_factor_ref 0.2706
_reflns_number_gt 7646
_reflns_number_total 8795
_reflns_threshold_expression I>2\s(I)
_cod_data_source_file ja1062532_si_005.cif
_cod_data_source_block gellman81
_cod_original_cell_volume 8399.6(18)
_cod_original_sg_symbol_Hall 'P 2ac 2ab   '
_cod_original_sg_symbol_H-M 'P 21 21 21 '
_cod_database_code 4103171

loop_
_symmetry_equiv_pos_as_xyz
'x, y, z'
'-x+1/2, -y, z+1/2'
'-x, y+1/2, -z+1/2'
'x+1/2, -y+1/2, -z'

loop_
_atom_site_label
_atom_site_type_symbol
_atom_site_fract_x
_atom_site_fract_y
_atom_site_fract_z
_atom_site_U_iso_or_equiv
_atom_site_adp_type
_atom_site_occupancy
_atom_site_symmetry_multiplicity
_atom_site_calc_flag
_atom_site_refinement_flags
_atom_site_disorder_assembly
_atom_site_disorder_group
O1 O -0.2580(5) 0.4599(2) 1.21446(16) 0.0563(15) Uani 1 1 d DU . .
O2 O -0.1893(5) 0.4519(2) 1.14486(17) 0.0431(13) Uani 1 1 d U . .
O3 O -0.0621(4) 0.53928(19) 1.06032(15) 0.0380(12) Uani 1 1 d U A .
O4 O 0.1102(5) 0.4203(2) 1.02808(17) 0.0489(14) Uani 1 1 d U A .
O5 O -0.1732(6) 0.4212(3) 0.94026(19) 0.0691(18) Uani 1 1 d U A .
O6 O 0.1320(5) 0.4931(2) 0.87706(17) 0.0567(15) Uani 1 1 d U A .
O7 O 0.1188(5) 0.3531(2) 0.82955(16) 0.0433(13) Uani 1 1 d U A .
O8 O -0.0856(5) 0.4351(2) 0.74199(18) 0.0474(14) Uani 1 1 d U A .
O9 O 0.3485(5) 0.4306(2) 0.70592(18) 0.0542(15) Uani 1 1 d U A .
O10 O 0.4013(6) 0.3318(2) 0.6348(2) 0.0701(18) Uani 1 1 d U A .
N1 N -0.2638(6) 0.5264(3) 1.1707(2) 0.0453(16) Uani 1 1 d U . .
H1 H -0.2914 0.5416 1.1947 0.054 Uiso 1 1 calc R . .
N2 N 0.0636(5) 0.5392(2) 1.12020(19) 0.0381(14) Uani 1 1 d U A .
H2 H 0.0784 0.5505 1.1470 0.046 Uiso 1 1 calc R . .
N3 N -0.0596(6) 0.4076(3) 1.0707(2) 0.0524(18) Uani 1 1 d U A .
H3 H -0.0933 0.4124 1.0968 0.063 Uiso 1 1 calc R . .
N4 N -0.1354(6) 0.4933(3) 0.9794(2) 0.0573(17) Uani 1 1 d U A .
H4 H -0.1405 0.5076 1.0056 0.069 Uiso 1 1 calc R . .
N5 N 0.1646(6) 0.4460(3) 0.9392(2) 0.0486(17) Uani 1 1 d U A .
H5 H 0.1555 0.4443 0.9679 0.058 Uiso 1 1 calc R . .
N6 N -0.0540(6) 0.3763(2) 0.8680(2) 0.0448(16) Uani 1 1 d U A .
H6 H -0.0850 0.3824 0.8943 0.054 Uiso 1 1 calc R . .
N7 N 0.0323(6) 0.4786(2) 0.79041(18) 0.0373(15) Uani 1 1 d U A .
H7 H 0.0396 0.4873 0.8183 0.045 Uiso 1 1 calc R . .
N8 N 0.2330(6) 0.3756(2) 0.7453(2) 0.0435(15) Uani 1 1 d U A .
H8 H 0.1830 0.3716 0.7680 0.052 Uiso 1 1 calc R . .
C1 C -0.0868(7) 0.4005(4) 1.2227(4) 0.097(4) Uani 1 1 d DU . .
H1A H -0.0621 0.3675 1.2360 0.146 Uiso 1 1 calc R . .
H1B H -0.0408 0.4288 1.2368 0.146 Uiso 1 1 calc R . .
H1C H -0.0675 0.4000 1.1912 0.146 Uiso 1 1 calc R . .
C2 C -0.2572(15) 0.4049(4) 1.2774(2) 0.107(4) Uani 1 1 d DU . .
H2A H -0.1859 0.4165 1.2950 0.161 Uiso 1 1 calc R . .
H2B H -0.2768 0.3689 1.2848 0.161 Uiso 1 1 calc R . .
H2C H -0.3299 0.4267 1.2837 0.161 Uiso 1 1 calc R . .
C3 C -0.2981(8) 0.3693(3) 1.2031(3) 0.058(2) Uani 1 1 d DU . .
H3A H -0.2772 0.3724 1.1719 0.086 Uiso 1 1 calc R . .
H3B H -0.3878 0.3755 1.2072 0.086 Uiso 1 1 calc R . .
H3C H -0.2771 0.3345 1.2135 0.086 Uiso 1 1 calc R . .
C4 C -0.2248(5) 0.4086(3) 1.22899(17) 0.0475(19) Uani 1 1 d DU . .
C5 C -0.2294(7) 0.4785(3) 1.1735(3) 0.0387(17) Uani 1 1 d U . .
C6 C -0.2597(7) 0.5571(4) 1.1304(3) 0.055(2) Uani 1 1 d U A .
H6A H -0.2728 0.5330 1.1051 0.066 Uiso 1 1 calc R . .
C7 C -0.3624(9) 0.5975(3) 1.1288(3) 0.071(2) Uani 1 1 d DU . .
H7A H -0.4089 0.5984 1.1569 0.085 Uiso 0.67(2) 1 calc PR A 1
H7B H -0.4220 0.5899 1.1047 0.085 Uiso 0.67(2) 1 calc PR A 1
H7C H -0.3717 0.6149 1.1576 0.085 Uiso 0.33(2) 1 d PR A 2
H7D H -0.4435 0.5817 1.1205 0.085 Uiso 0.33(2) 1 d PR A 2
C8 C -0.2957(13) 0.6495(4) 1.1206(8) 0.089(5) Uani 0.67(2) 1 d PDU A 1
H8A H -0.3469 0.6724 1.1016 0.107 Uiso 0.67(2) 1 calc PR A 1
H8B H -0.2781 0.6675 1.1486 0.107 Uiso 0.67(2) 1 calc PR A 1
C8A C -0.3163(11) 0.6329(16) 1.0914(10) 0.089(5) Uani 0.33(2) 1 d PDU A 2
H8C H -0.3393 0.6186 1.0623 0.107 Uiso 0.33(2) 1 calc PR A 2
H8D H -0.3521 0.6681 1.0942 0.107 Uiso 0.33(2) 1 calc PR A 2
C9 C -0.1739(8) 0.6339(3) 1.0973(3) 0.053(2) Uani 1 1 d DU . .
H9A H -0.1884 0.6261 1.0658 0.064 Uiso 0.67(2) 1 calc PR A 1
H9B H -0.1096 0.6613 1.0999 0.064 Uiso 0.67(2) 1 calc PR A 1
H9C H -0.1435 0.6656 1.1121 0.064 Uiso 0.33(2) 1 d PR A 2
H9D H -0.1399 0.6328 1.0670 0.064 Uiso 0.33(2) 1 d PR A 2
C10 C -0.1365(7) 0.5854(3) 1.1228(2) 0.0394(17) Uani 1 1 d U A .
H10 H -0.1003 0.5958 1.1518 0.047 Uiso 1 1 calc R . .
C11 C -0.0439(7) 0.5521(3) 1.0986(3) 0.0356(17) Uani 1 1 d U . .
C12 C 0.1523(7) 0.5063(3) 1.0979(2) 0.0409(18) Uani 1 1 d U . .
H12 H 0.1579 0.5158 1.0660 0.049 Uiso 1 1 calc R A .
C13 C 0.2848(7) 0.5104(4) 1.1204(3) 0.052(2) Uani 1 1 d U A .
H13A H 0.3316 0.5407 1.1092 0.063 Uiso 1 1 calc R . .
H13B H 0.2765 0.5136 1.1528 0.063 Uiso 1 1 calc R . .
C14 C 0.3509(8) 0.4600(4) 1.1081(3) 0.063(2) Uani 1 1 d U . .
C15 C 0.2579(8) 0.4192(4) 1.1139(3) 0.060(2) Uani 1 1 d U A .
H15A H 0.2595 0.4057 1.1444 0.072 Uiso 1 1 calc R . .
H15B H 0.2734 0.3903 1.0933 0.072 Uiso 1 1 calc R . .
C16 C 0.1214(7) 0.4477(3) 1.1031(3) 0.0472(18) Uani 1 1 d U A .
H16 H 0.0660 0.4434 1.1293 0.057 Uiso 1 1 calc R . .
C17 C 0.4623(9) 0.4498(4) 1.1343(4) 0.083(3) Uani 1 1 d U A .
H17A H 0.5309 0.4719 1.1241 0.124 Uiso 1 1 calc R . .
H17B H 0.4863 0.4134 1.1311 0.124 Uiso 1 1 calc R . .
H17C H 0.4449 0.4573 1.1653 0.124 Uiso 1 1 calc R . .
C18 C 0.3954(11) 0.4597(5) 1.0592(4) 0.101(4) Uani 1 1 d U A .
H18A H 0.4647 0.4841 1.0556 0.152 Uiso 1 1 calc R . .
H18B H 0.3259 0.4699 1.0401 0.152 Uiso 1 1 calc R . .
H18C H 0.4235 0.4248 1.0513 0.152 Uiso 1 1 calc R . .
C19 C 0.0576(8) 0.4249(3) 1.0648(3) 0.0447(18) Uani 1 1 d U . .
C20 C -0.1317(8) 0.3829(3) 1.0393(3) 0.0545(19) Uani 1 1 d U . .
H20 H -0.0755 0.3681 1.0162 0.065 Uiso 1 1 calc R A .
C21 C -0.2111(8) 0.3370(4) 1.0610(3) 0.068(2) Uani 1 1 d DU A .
H21A H -0.1950 0.3034 1.0464 0.082 Uiso 0.706(15) 1 calc PR B 1
H21B H -0.1945 0.3338 1.0930 0.082 Uiso 0.706(15) 1 calc PR B 1
H21C H -0.2600 0.3478 1.0871 0.082 Uiso 0.294(15) 1 d PR B 2
H21D H -0.1599 0.3061 1.0678 0.082 Uiso 0.294(15) 1 d PR B 2
C22 C -0.3434(11) 0.3566(7) 1.0519(4) 0.096(3) Uani 0.706(15) 1 d PDU A 1
H22A H -0.4030 0.3273 1.0522 0.115 Uiso 0.706(15) 1 calc PR B 1
H22B H -0.3688 0.3814 1.0751 0.115 Uiso 0.706(15) 1 calc PR B 1
C22A C -0.291(3) 0.3307(7) 1.0195(8) 0.096(3) Uani 0.294(15) 1 d PDU A 2
H22C H -0.2381 0.3175 0.9951 0.115 Uiso 0.294(15) 1 calc PR B 2
H22D H -0.3586 0.3055 1.0249 0.115 Uiso 0.294(15) 1 calc PR B 2
C23 C -0.3458(8) 0.3831(5) 1.0071(3) 0.080(3) Uani 1 1 d DU . .
H23A H -0.4233 0.4033 1.0020 0.096 Uiso 0.706(15) 1 calc PR A 1
H23B H -0.3312 0.3588 0.9824 0.096 Uiso 0.706(15) 1 calc PR B 1
H23C H -0.3716 0.3855 0.9759 0.096 Uiso 0.294(15) 1 d PR B 2
H23D H -0.4178 0.3917 1.0262 0.096 Uiso 0.294(15) 1 d PR B 2
C24 C -0.2232(8) 0.4202(4) 1.0178(3) 0.062(2) Uani 1 1 d U A .
H24 H -0.2469 0.4481 1.0390 0.075 Uiso 1 1 calc R . .
C25 C -0.1797(8) 0.4436(4) 0.9751(3) 0.053(2) Uani 1 1 d U . .
C26 C -0.0812(8) 0.5241(4) 0.9447(3) 0.066(2) Uani 1 1 d U . .
H26 H -0.1052 0.5100 0.9153 0.079 Uiso 1 1 calc R A .
C27 C -0.1280(10) 0.5806(4) 0.9500(3) 0.079(2) Uani 1 1 d U A .
H27A H -0.1201 0.5926 0.9807 0.095 Uiso 1 1 calc R . .
H27B H -0.2161 0.5842 0.9404 0.095 Uiso 1 1 calc R . .
C28 C -0.0378(10) 0.6103(4) 0.9189(3) 0.073(2) Uani 1 1 d U . .
C29 C 0.0921(9) 0.5835(4) 0.9327(3) 0.066(2) Uani 1 1 d U A .
H29A H 0.1497 0.5821 0.9072 0.080 Uiso 1 1 calc R . .
H29B H 0.1328 0.6034 0.9566 0.080 Uiso 1 1 calc R . .
C30 C 0.0608(8) 0.5292(3) 0.9483(3) 0.0550(19) Uani 1 1 d U A .
H30 H 0.0875 0.5247 0.9796 0.066 Uiso 1 1 calc R . .
C31 C -0.0268(13) 0.6681(4) 0.9282(4) 0.106(4) Uani 1 1 d U A .
H31A H 0.0553 0.6805 0.9184 0.158 Uiso 1 1 calc R . .
H31B H -0.0360 0.6743 0.9598 0.158 Uiso 1 1 calc R . .
H31C H -0.0926 0.6867 0.9122 0.158 Uiso 1 1 calc R . .
C32 C -0.0613(11) 0.6022(5) 0.8711(3) 0.094(4) Uani 1 1 d U A .
H32A H -0.1422 0.6173 0.8632 0.142 Uiso 1 1 calc R . .
H32B H -0.0623 0.5650 0.8648 0.142 Uiso 1 1 calc R . .
H32C H 0.0051 0.6188 0.8540 0.142 Uiso 1 1 calc R . .
C33 C 0.1227(7) 0.4869(4) 0.9190(3) 0.0458(18) Uani 1 1 d U . .
C34 C 0.2258(7) 0.4026(3) 0.9169(2) 0.0482(18) Uani 1 1 d U . .
H34 H 0.2637 0.4145 0.8886 0.058 Uiso 1 1 calc R A .
C35 C 0.3280(8) 0.3781(4) 0.9467(3) 0.070(2) Uani 1 1 d DU A .
H35A H 0.2997 0.3768 0.9777 0.084 Uiso 0.92(5) 1 calc PR C 1
H35B H 0.4064 0.3983 0.9452 0.084 Uiso 0.92(5) 1 calc PR C 1
H35C H 0.3283 0.3987 0.9742 0.084 Uiso 0.08(5) 1 d PR C 2
H35D H 0.4094 0.3843 0.9321 0.084 Uiso 0.08(5) 1 d PR C 2
C36 C 0.3486(10) 0.3222(6) 0.9283(8) 0.082(4) Uani 0.92(5) 1 d PDU A 1
H36A H 0.4178 0.3216 0.9067 0.098 Uiso 0.92(5) 1 calc PR C 1
H36B H 0.3677 0.2977 0.9524 0.098 Uiso 0.92(5) 1 calc PR C 1
C36A C 0.351(6) 0.335(6) 0.911(6) 0.082(4) Uani 0.08(5) 1 d PDU A 2
H36C H 0.3775 0.3510 0.8830 0.098 Uiso 0.08(5) 1 calc PR C 2
H36D H 0.4158 0.3107 0.9211 0.098 Uiso 0.08(5) 1 calc PR C 2
C37 C 0.2257(10) 0.3091(4) 0.9067(4) 0.090(3) Uani 1 1 d DU . .
H37A H 0.1866 0.2794 0.9220 0.108 Uiso 0.92(5) 1 calc PR A 1
H37B H 0.2404 0.2991 0.8757 0.108 Uiso 0.92(5) 1 calc PR C 1
H37C H 0.1853 0.2758 0.9142 0.108 Uiso 0.08(5) 1 d PR C 2
H37D H 0.2728 0.3064 0.8787 0.108 Uiso 0.08(5) 1 d PR C 2
C38 C 0.1376(7) 0.3561(3) 0.9085(3) 0.0471(18) Uani 1 1 d U A .
H38 H 0.0763 0.3523 0.9331 0.057 Uiso 1 1 calc R . .
C39 C 0.0698(7) 0.3616(3) 0.8649(3) 0.0412(18) Uani 1 1 d U . .
C40 C -0.1355(8) 0.3822(3) 0.8302(2) 0.0427(18) Uani 1 1 d U . .
H40 H -0.1024 0.3620 0.8047 0.051 Uiso 1 1 calc R A .
C41 C -0.2656(7) 0.3623(4) 0.8434(3) 0.051(2) Uani 1 1 d U A .
H41A H -0.2889 0.3745 0.8731 0.062 Uiso 1 1 calc R . .
H41B H -0.2688 0.3240 0.8428 0.062 Uiso 1 1 calc R . .
C42 C -0.3546(8) 0.3864(4) 0.8072(3) 0.056(2) Uani 1 1 d U . .
C43 C -0.2953(7) 0.4408(3) 0.8029(3) 0.054(2) Uani 1 1 d U A .
H43A H -0.3009 0.4529 0.7720 0.065 Uiso 1 1 calc R . .
H43B H -0.3408 0.4657 0.8218 0.065 Uiso 1 1 calc R . .
C44 C -0.1573(7) 0.4378(3) 0.8172(3) 0.0448(18) Uani 1 1 d U A .
H44 H -0.1417 0.4613 0.8427 0.054 Uiso 1 1 calc R . .
C45 C -0.4888(9) 0.3865(5) 0.8238(4) 0.079(3) Uani 1 1 d U A .
H45A H -0.4930 0.4051 0.8518 0.119 Uiso 1 1 calc R . .
H45B H -0.5170 0.3507 0.8281 0.119 Uiso 1 1 calc R . .
H45C H -0.5428 0.4036 0.8022 0.119 Uiso 1 1 calc R . .
C46 C -0.3473(10) 0.3596(4) 0.7635(3) 0.072(3) Uani 1 1 d U A .
H46A H -0.3880 0.3810 0.7410 0.107 Uiso 1 1 calc R . .
H46B H -0.3898 0.3260 0.7653 0.107 Uiso 1 1 calc R . .
H46C H -0.2595 0.3542 0.7555 0.107 Uiso 1 1 calc R . .
C47 C -0.0696(7) 0.4521(3) 0.7783(3) 0.0378(17) Uani 1 1 d U . .
C48 C 0.1308(8) 0.4937(3) 0.7607(2) 0.0440(17) Uani 1 1 d U . .
H48 H 0.1056 0.4876 0.7295 0.053 Uiso 1 1 calc R A .
C49 C 0.1595(9) 0.5507(3) 0.7686(2) 0.069(2) Uani 1 1 d DU A .
H49A H 0.1047 0.5734 0.7509 0.083 Uiso 0.641(15) 1 calc PR D 1
H49B H 0.1519 0.5600 0.8001 0.083 Uiso 0.641(15) 1 calc PR D 1
H49C H 0.1423 0.5680 0.7970 0.083 Uiso 0.359(15) 1 d PR D 2
H49D H 0.1616 0.5731 0.7422 0.083 Uiso 0.359(15) 1 d PR D 2
C50 C 0.2938(11) 0.5527(5) 0.7530(2) 0.091(4) Uani 0.641(15) 1 d PDU A 1
H50A H 0.2987 0.5509 0.7206 0.109 Uiso 0.641(15) 1 calc PR D 1
H50B H 0.3354 0.5848 0.7632 0.109 Uiso 0.641(15) 1 calc PR D 1
C50A C 0.2852(11) 0.5515(5) 0.7930(2) 0.091(4) Uani 0.359(15) 1 d PRDU A 2
H50C H 0.2781 0.5480 0.8253 0.109 Uiso 0.359(15) 1 d PR D 2
H50D H 0.3353 0.5825 0.7857 0.109 Uiso 0.359(15) 1 d PR D 2
C51 C 0.3521(8) 0.5055(3) 0.7740(2) 0.055(2) Uani 1 1 d DU . .
H51A H 0.4282 0.4950 0.7578 0.066 Uiso 0.641(15) 1 calc PR A 1
H51B H 0.3751 0.5127 0.8050 0.066 Uiso 0.641(15) 1 calc PR D 1
H51C H 0.4134 0.5098 0.7499 0.066 Uiso 0.359(15) 1 d PR D 2
H51D H 0.3797 0.5167 0.8036 0.066 Uiso 0.359(15) 1 d PR D 2
C52 C 0.2556(7) 0.4640(3) 0.7719(2) 0.0437(17) Uani 1 1 d U A .
H52 H 0.2472 0.4480 0.8017 0.052 Uiso 1 1 calc R . .
C53 C 0.2853(7) 0.4208(3) 0.7382(3) 0.0403(17) Uani 1 1 d U . .
C54 C 0.2562(8) 0.3328(3) 0.7166(3) 0.0481(18) Uani 1 1 d U . .
H54 H 0.3484 0.3281 0.7127 0.058 Uiso 1 1 calc R A .
C55 C 0.1970(9) 0.2820(3) 0.7360(3) 0.056(2) Uani 1 1 d U A .
H55A H 0.2570 0.2529 0.7336 0.068 Uiso 1 1 calc R . .
H55B H 0.1760 0.2870 0.7674 0.068 Uiso 1 1 calc R . .
C56 C 0.0776(8) 0.2700(3) 0.7093(3) 0.0488(19) Uani 1 1 d U . .
C57 C 0.1147(8) 0.2913(3) 0.6627(3) 0.055(2) Uani 1 1 d U A .
H57A H 0.1632 0.2651 0.6461 0.066 Uiso 1 1 calc R . .
H57B H 0.0391 0.3002 0.6455 0.066 Uiso 1 1 calc R . .
C58 C 0.1930(7) 0.3387(3) 0.6709(3) 0.0458(18) Uani 1 1 d U A .
H58 H 0.1373 0.3698 0.6714 0.055 Uiso 1 1 calc R . .
C59 C -0.0352(9) 0.3048(4) 0.7266(3) 0.063(2) Uani 1 1 d U A .
H59A H -0.0052 0.3401 0.7321 0.094 Uiso 1 1 calc R . .
H59B H -0.0684 0.2901 0.7539 0.094 Uiso 1 1 calc R . .
H59C H -0.1015 0.3057 0.7043 0.094 Uiso 1 1 calc R . .
C60 C 0.0375(10) 0.2146(3) 0.7103(3) 0.068(3) Uani 1 1 d U A .
H60A H 0.1098 0.1923 0.7044 0.102 Uiso 1 1 calc R . .
H60B H -0.0265 0.2088 0.6878 0.102 Uiso 1 1 calc R . .
H60C H 0.0030 0.2064 0.7394 0.102 Uiso 1 1 calc R . .
C61 C 0.2866(10) 0.3438(4) 0.6320(3) 0.070(2) Uani 1 1 d U . .
O11 O 0.2337(18) 0.3546(6) 0.5960(5) 0.055(3) Uani 0.71(2) 1 d PDU A 1
C62 C 0.3141(17) 0.3544(6) 0.5565(5) 0.059(4) Uani 0.71(2) 1 d PDU A 1
H62A H 0.3989 0.3667 0.5643 0.070 Uiso 0.71(2) 1 calc PR A 1
H62B H 0.2791 0.3782 0.5341 0.070 Uiso 0.71(2) 1 calc PR A 1
C63 C 0.3223(13) 0.2993(5) 0.5373(4) 0.071(4) Uiso 0.71(2) 1 d PGDU A 1
C64 C 0.2400(15) 0.2868(4) 0.5035(4) 0.099(6) Uiso 0.71(2) 1 d PGDU A 1
H64 H 0.1821 0.3119 0.4931 0.119 Uiso 0.71(2) 1 calc PR A 1
C65 C 0.2423(15) 0.2377(5) 0.4850(4) 0.103(6) Uiso 0.71(2) 1 d PGDU A 1
H65 H 0.1860 0.2291 0.4619 0.124 Uiso 0.71(2) 1 calc PR A 1
C66 C 0.3269(14) 0.2010(5) 0.5002(5) 0.103(6) Uiso 0.71(2) 1 d PGDU A 1
H66 H 0.3285 0.1674 0.4875 0.124 Uiso 0.71(2) 1 calc PR A 1
C67 C 0.4092(12) 0.2134(6) 0.5339(5) 0.144(8) Uiso 0.71(2) 1 d PGDU A 1
H67 H 0.4671 0.1884 0.5443 0.173 Uiso 0.71(2) 1 calc PR A 1
C68 C 0.4069(12) 0.2626(7) 0.5525(4) 0.137(8) Uiso 0.71(2) 1 d PGDU A 1
H68 H 0.4632 0.2711 0.5756 0.165 Uiso 0.71(2) 1 calc PR A 1
O11A O 0.215(5) 0.3693(17) 0.5982(12) 0.055(3) Uani 0.29(2) 1 d PDU A 2
C62A C 0.284(4) 0.3721(13) 0.5562(12) 0.058(8) Uani 0.29(2) 1 d PDU A 2
H62C H 0.3705 0.3843 0.5616 0.070 Uiso 0.29(2) 1 calc PR A 2
H62D H 0.2426 0.3969 0.5362 0.070 Uiso 0.29(2) 1 calc PR A 2
C63A C 0.287(3) 0.3179(10) 0.5348(7) 0.067(8) Uiso 0.29(2) 1 d PGDU A 2
C64A C 0.177(3) 0.3017(12) 0.5151(11) 0.092(11) Uiso 0.29(2) 1 d PGDU A 2
H64A H 0.1055 0.3236 0.5153 0.110 Uiso 0.29(2) 1 calc PR A 2
C65A C 0.171(4) 0.2534(14) 0.4951(12) 0.159(16) Uiso 0.29(2) 1 d PGDU A 2
H65A H 0.0949 0.2423 0.4816 0.191 Uiso 0.29(2) 1 calc PR A 2
C66A C 0.275(4) 0.2213(12) 0.4947(12) 0.135(14) Uiso 0.29(2) 1 d PGDU A 2
H66A H 0.2705 0.1883 0.4811 0.162 Uiso 0.29(2) 1 calc PR A 2
C67A C 0.385(4) 0.2375(14) 0.5144(15) 0.159(15) Uiso 0.29(2) 1 d PGDU A 2
H67A H 0.4567 0.2156 0.5142 0.191 Uiso 0.29(2) 1 calc PR A 2
C68A C 0.392(2) 0.2858(14) 0.5345(12) 0.121(14) Uiso 0.29(2) 1 d PGDU A 2
H68A H 0.4673 0.2968 0.5479 0.146 Uiso 0.29(2) 1 calc PR A 2

loop_
_atom_site_aniso_label
_atom_site_aniso_U_11
_atom_site_aniso_U_22
_atom_site_aniso_U_33
_atom_site_aniso_U_23
_atom_site_aniso_U_13
_atom_site_aniso_U_12
O1 0.080(4) 0.051(3) 0.038(3) 0.001(3) 0.008(3) 0.003(3)
O2 0.033(3) 0.054(3) 0.042(3) 0.000(3) 0.015(2) 0.005(3)
O3 0.030(3) 0.056(3) 0.029(3) -0.010(2) 0.000(2) -0.003(3)
O4 0.029(3) 0.072(4) 0.045(3) -0.003(3) 0.004(2) 0.003(3)
O5 0.063(4) 0.105(5) 0.039(3) -0.027(3) -0.012(3) 0.005(4)
O6 0.052(4) 0.086(4) 0.033(3) -0.003(3) -0.019(3) 0.002(3)
O7 0.043(3) 0.054(3) 0.033(3) -0.006(3) 0.002(3) 0.001(3)
O8 0.053(3) 0.050(3) 0.039(3) 0.007(3) -0.014(3) 0.004(3)
O9 0.050(3) 0.065(4) 0.048(3) 0.013(3) 0.009(3) 0.005(3)
O10 0.061(4) 0.072(4) 0.077(4) 0.001(3) 0.023(3) 0.007(3)
N1 0.041(4) 0.047(4) 0.048(4) -0.001(3) 0.012(3) 0.002(3)
N2 0.032(3) 0.046(4) 0.036(3) -0.001(3) 0.003(3) -0.002(3)
N3 0.044(4) 0.076(5) 0.037(4) -0.029(3) 0.004(3) -0.006(3)
N4 0.032(4) 0.093(5) 0.047(4) -0.013(3) -0.006(3) 0.016(4)
N5 0.058(4) 0.062(4) 0.025(3) -0.007(3) 0.002(3) 0.005(3)
N6 0.038(3) 0.062(4) 0.035(4) 0.014(3) -0.001(3) 0.006(3)
N7 0.036(3) 0.059(4) 0.017(3) -0.006(3) 0.002(3) 0.015(3)
N8 0.050(4) 0.048(3) 0.032(3) 0.009(3) -0.001(3) -0.002(3)
C1 0.050(5) 0.081(7) 0.162(11) 0.039(7) -0.039(6) -0.013(5)
C2 0.197(13) 0.080(7) 0.045(5) 0.008(5) -0.008(7) -0.019(9)
C3 0.065(6) 0.053(5) 0.055(5) -0.007(4) 0.013(4) -0.016(4)
C4 0.044(4) 0.066(5) 0.033(4) 0.015(4) -0.005(4) -0.009(4)
C5 0.025(4) 0.048(4) 0.043(4) -0.005(3) 0.006(4) -0.005(4)
C6 0.027(4) 0.078(5) 0.060(5) 0.014(4) 0.009(4) 0.012(4)
C7 0.058(5) 0.076(6) 0.080(6) 0.005(5) 0.007(5) 0.018(4)
C8 0.067(6) 0.087(7) 0.114(12) 0.041(8) 0.028(7) 0.028(5)
C8A 0.067(6) 0.087(7) 0.114(12) 0.041(8) 0.028(7) 0.028(5)
C9 0.064(5) 0.054(5) 0.041(5) 0.011(4) 0.001(4) 0.012(4)
C10 0.047(4) 0.046(4) 0.025(4) 0.002(3) 0.011(3) 0.000(3)
C11 0.026(4) 0.038(4) 0.043(4) -0.004(4) -0.003(3) -0.011(3)
C12 0.046(4) 0.053(4) 0.023(4) -0.011(3) -0.020(3) 0.005(3)
C13 0.032(4) 0.081(5) 0.043(5) -0.002(4) -0.012(4) 0.006(4)
C14 0.035(4) 0.092(6) 0.062(5) -0.007(5) -0.012(4) 0.010(4)
C15 0.062(5) 0.069(5) 0.050(5) 0.003(4) -0.015(4) 0.023(4)
C16 0.039(4) 0.052(4) 0.051(4) 0.006(4) 0.005(4) 0.010(3)
C17 0.053(5) 0.098(8) 0.098(7) -0.038(6) -0.026(5) 0.033(5)
C18 0.067(7) 0.146(11) 0.090(6) 0.005(7) 0.025(5) 0.030(7)
C19 0.045(4) 0.038(4) 0.051(5) -0.002(4) 0.017(4) -0.002(4)
C20 0.044(4) 0.076(5) 0.044(5) -0.028(4) 0.018(4) 0.000(4)
C21 0.057(5) 0.067(5) 0.081(6) -0.020(4) 0.012(4) -0.018(4)
C22 0.067(6) 0.120(8) 0.101(8) -0.013(7) 0.010(6) -0.024(6)
C22A 0.067(6) 0.120(8) 0.101(8) -0.013(7) 0.010(6) -0.024(6)
C23 0.031(5) 0.131(8) 0.079(6) -0.005(6) 0.012(4) -0.020(5)
C24 0.044(5) 0.087(5) 0.056(5) -0.027(4) 0.018(4) -0.008(4)
C25 0.039(5) 0.089(6) 0.031(4) -0.031(4) -0.016(3) 0.003(4)
C26 0.050(4) 0.083(5) 0.065(6) -0.006(4) -0.019(4) 0.020(4)
C27 0.074(6) 0.097(6) 0.065(6) -0.005(5) -0.023(5) 0.027(5)
C28 0.080(6) 0.080(5) 0.059(5) -0.017(4) -0.014(5) 0.016(5)
C29 0.085(5) 0.072(5) 0.043(5) 0.006(4) -0.010(4) 0.008(4)
C30 0.060(4) 0.072(5) 0.034(4) -0.004(4) -0.023(4) 0.005(4)
C31 0.126(10) 0.085(6) 0.106(9) 0.004(6) -0.056(8) 0.029(6)
C32 0.070(7) 0.142(10) 0.071(5) -0.015(6) -0.031(5) 0.019(7)
C33 0.023(4) 0.079(5) 0.035(4) -0.008(4) -0.005(3) -0.010(4)
C34 0.037(4) 0.083(5) 0.025(4) 0.004(4) -0.003(3) 0.013(3)
C35 0.038(5) 0.126(7) 0.046(5) 0.020(5) -0.011(4) 0.023(4)
C36 0.064(5) 0.114(7) 0.066(9) 0.026(6) 0.017(5) 0.044(5)
C36A 0.064(5) 0.114(7) 0.066(9) 0.026(6) 0.017(5) 0.044(5)
C37 0.093(7) 0.082(5) 0.095(7) 0.035(5) -0.027(6) 0.031(5)
C38 0.037(4) 0.065(5) 0.040(4) -0.011(4) 0.003(3) -0.001(4)
C39 0.039(4) 0.046(5) 0.039(4) 0.016(4) 0.000(3) -0.001(4)
C40 0.048(4) 0.054(4) 0.025(4) 0.002(3) -0.004(3) 0.012(4)
C41 0.041(4) 0.070(5) 0.043(4) 0.013(4) -0.007(4) -0.001(4)
C42 0.041(4) 0.068(5) 0.061(5) 0.019(4) -0.002(4) 0.011(4)
C43 0.036(4) 0.066(5) 0.061(5) 0.014(4) 0.004(4) 0.016(4)
C44 0.040(4) 0.056(4) 0.039(4) 0.003(4) -0.005(3) 0.007(3)
C45 0.047(5) 0.100(8) 0.091(7) 0.041(6) -0.001(5) -0.001(5)
C46 0.072(7) 0.076(6) 0.066(5) 0.023(5) -0.034(5) 0.009(5)
C47 0.038(4) 0.041(4) 0.034(4) 0.009(3) -0.009(3) 0.012(3)
C48 0.056(4) 0.058(4) 0.019(4) 0.012(3) -0.008(3) 0.007(3)
C49 0.084(5) 0.047(4) 0.076(6) 0.022(5) -0.023(5) -0.010(4)
C50 0.084(6) 0.069(5) 0.120(11) -0.017(6) -0.015(7) -0.004(5)
C50A 0.084(6) 0.069(5) 0.120(11) -0.017(6) -0.015(7) -0.004(5)
C51 0.063(5) 0.073(5) 0.029(4) -0.018(4) 0.003(4) -0.012(4)
C52 0.026(4) 0.065(4) 0.040(4) 0.009(3) -0.003(3) 0.006(3)
C53 0.021(4) 0.057(4) 0.044(5) 0.015(4) -0.007(3) 0.000(3)
C54 0.037(4) 0.045(4) 0.063(4) 0.003(4) 0.001(4) 0.008(3)
C55 0.066(5) 0.046(4) 0.057(5) -0.001(4) -0.009(4) 0.007(4)
C56 0.063(5) 0.043(4) 0.041(4) -0.004(4) -0.009(4) -0.003(4)
C57 0.046(5) 0.070(5) 0.049(4) -0.011(4) 0.003(4) 0.005(4)
C58 0.043(4) 0.043(4) 0.052(4) -0.002(3) 0.002(3) 0.014(3)
C59 0.065(6) 0.074(6) 0.050(5) -0.021(5) 0.013(4) 0.000(5)
C60 0.083(7) 0.051(5) 0.070(6) 0.007(4) -0.024(5) 0.002(4)
C61 0.075(6) 0.067(6) 0.067(5) 0.007(5) -0.003(5) -0.008(5)
O11 0.070(6) 0.060(10) 0.033(3) -0.019(5) -0.002(3) -0.009(6)
C62 0.066(10) 0.059(9) 0.052(6) -0.016(8) -0.004(6) -0.023(8)
O11A 0.070(6) 0.060(10) 0.033(3) -0.019(5) -0.002(3) -0.009(6)
C62A 0.074(17) 0.065(17) 0.035(9) -0.031(12) -0.003(10) -0.007(15)

loop_
_atom_type_symbol
_atom_type_description
_atom_type_scat_dispersion_real
_atom_type_scat_dispersion_imag
_atom_type_scat_source
C C 0.0033 0.0016 'International Tables Vol C Tables 4.2.6.8 and 6.1.1.4'
H H 0.0000 0.0000 'International Tables Vol C Tables 4.2.6.8 and 6.1.1.4'
N N 0.0061 0.0033 'International Tables Vol C Tables 4.2.6.8 and 6.1.1.4'
O O 0.0106 0.0060 'International Tables Vol C Tables 4.2.6.8 and 6.1.1.4'

loop_
_geom_angle_atom_site_label_1
_geom_angle_atom_site_label_2
_geom_angle_atom_site_label_3
_geom_angle
C5 O1 C4 123.2(5)
C5 N1 C6 124.4(7)
C5 N1 H1 117.8
C6 N1 H1 117.8
C11 N2 C12 118.1(6)
C11 N2 H2 120.9
C12 N2 H2 120.9
C19 N3 C20 125.5(7)
C19 N3 H3 117.2
C20 N3 H3 117.2
C25 N4 C26 125.8(7)
C25 N4 H4 117.1
C26 N4 H4 117.1
C33 N5 C34 123.9(6)
C33 N5 H5 118.0
C34 N5 H5 118.0
C39 N6 C40 123.4(6)
C39 N6 H6 118.3
C40 N6 H6 118.3
C47 N7 C48 124.1(6)
C47 N7 H7 117.9
C48 N7 H7 117.9
C53 N8 C54 120.8(7)
C53 N8 H8 119.6
C54 N8 H8 119.6
C4 C1 H1A 109.5
C4 C1 H1B 109.5
H1A C1 H1B 109.5
C4 C1 H1C 109.5
H1A C1 H1C 109.5
H1B C1 H1C 109.5
C4 C2 H2A 109.5
C4 C2 H2B 109.5
H2A C2 H2B 109.5
C4 C2 H2C 109.5
H2A C2 H2C 109.5
H2B C2 H2C 109.5
C4 C3 H3A 109.5
C4 C3 H3B 109.5
H3A C3 H3B 109.5
C4 C3 H3C 109.5
H3A C3 H3C 109.5
H3B C3 H3C 109.5
O1 C4 C1 109.3(5)
O1 C4 C3 109.4(4)
C1 C4 C3 110.5(8)
O1 C4 C2 107.5(5)
C1 C4 C2 109.8(9)
C3 C4 C2 110.2(7)
O2 C5 N1 127.4(8)
O2 C5 O1 122.9(7)
N1 C5 O1 109.4(7)
N1 C6 C7 112.3(7)
N1 C6 C10 114.4(7)
C7 C6 C10 106.8(7)
N1 C6 H6A 107.7
C7 C6 H6A 107.7
C10 C6 H6A 107.7
C6 C7 C8A 101.6(14)
C6 C7 C8 105.7(8)
C8A C7 C8 38.2(15)
C6 C7 H7A 110.6
C8A C7 H7A 141.7
C8 C7 H7A 110.6
C6 C7 H7B 110.6
C8A C7 H7B 77.2
C8 C7 H7B 110.6
H7A C7 H7B 108.7
C6 C7 H7C 110.9
C8A C7 H7C 114.6
C8 C7 H7C 78.1
H7A C7 H7C 34.3
H7B C7 H7C 132.9
C6 C7 H7D 111.0
C8A C7 H7D 109.8
C8 C7 H7D 136.3
H7A C7 H7D 77.8
H7B C7 H7D 33.7
H7C C7 H7D 108.9
C9 C8 C7 103.8(8)
C9 C8 H8A 111.0
C7 C8 H8A 111.0
C9 C8 H8B 111.0
C7 C8 H8B 111.0
H8A C8 H8B 109.0
C9 C8A C7 104.0(8)
C9 C8A H8C 111.0
C7 C8A H8C 111.0
C9 C8A H8D 111.0
C7 C8A H8D 111.0
H8C C8A H8D 109.0
C10 C9 C8A 107.8(11)
C10 C9 C8 101.8(8)
C8A C9 C8 38.4(15)
C10 C9 H9A 111.4
C8A C9 H9A 74.2
C8 C9 H9A 111.4
C10 C9 H9B 111.4
C8A C9 H9B 135.3
C8 C9 H9B 111.4
H9A C9 H9B 109.3
C10 C9 H9C 111.3
C8A C9 H9C 113.2
C8 C9 H9C 81.5
H9A C9 H9C 131.2
H9B C9 H9C 31.1
C10 C9 H9D 110.5
C8A C9 H9D 104.8
C8 C9 H9D 138.3
H9A C9 H9D 32.1
H9B C9 H9D 80.8
H9C C9 H9D 109.1
C11 C10 C6 111.6(6)
C11 C10 C9 113.2(6)
C6 C10 C9 104.2(6)
C11 C10 H10 109.2
C6 C10 H10 109.2
C9 C10 H10 109.2
O3 C11 N2 121.6(7)
O3 C11 C10 121.0(7)
N2 C11 C10 117.3(7)
N2 C12 C16 112.6(6)
N2 C12 C13 110.2(6)
C16 C12 C13 102.2(6)
N2 C12 H12 110.5
C16 C12 H12 110.5
C13 C12 H12 110.5
C14 C13 C12 104.5(6)
C14 C13 H13A 110.9
C12 C13 H13A 110.9
C14 C13 H13B 110.9
C12 C13 H13B 110.9
H13A C13 H13B 108.9
C17 C14 C15 111.1(9)
C17 C14 C13 113.5(8)
C15 C14 C13 105.8(7)
C17 C14 C18 105.6(8)
C15 C14 C18 108.5(9)
C13 C14 C18 112.3(8)
C14 C15 C16 104.7(7)
C14 C15 H15A 110.8
C16 C15 H15A 110.8
C14 C15 H15B 110.8
C16 C15 H15B 110.8
H15A C15 H15B 108.9
C19 C16 C12 114.0(6)
C19 C16 C15 112.6(7)
C12 C16 C15 105.3(7)
C19 C16 H16 108.2
C12 C16 H16 108.2
C15 C16 H16 108.2
C14 C17 H17A 109.5
C14 C17 H17B 109.5
H17A C17 H17B 109.5
C14 C17 H17C 109.5
H17A C17 H17C 109.5
H17B C17 H17C 109.5
C14 C18 H18A 109.5
C14 C18 H18B 109.5
H18A C18 H18B 109.5
C14 C18 H18C 109.5
H18A C18 H18C 109.5
H18B C18 H18C 109.5
O4 C19 N3 120.5(7)
O4 C19 C16 122.1(7)
N3 C19 C16 117.4(7)
N3 C20 C24 111.3(7)
N3 C20 C21 110.7(7)
C24 C20 C21 107.8(7)
N3 C20 H20 109.0
C24 C20 H20 109.0
C21 C20 H20 109.0
C22 C21 C22A 51.2(14)
C22 C21 C20 99.8(9)
C22A C21 C20 91.9(14)
C22 C21 H21A 111.8
C22A C21 H21A 68.5
C20 C21 H21A 111.8
C22 C21 H21B 111.8
C22A C21 H21B 154.1
C20 C21 H21B 111.8
H21A C21 H21B 109.5
C22 C21 H21C 64.1
C22A C21 H21C 113.5
C20 C21 H21C 113.7
H21A C21 H21C 134.3
H21B C21 H21C 48.2
C22 C21 H21D 144.8
C22A C21 H21D 113.0
C20 C21 H21D 112.9
H21A C21 H21D 44.7
H21B C21 H21D 68.3
H21C C21 H21D 110.7
C23 C22 C21 109.0(9)
C23 C22 H21C 139.5
C21 C22 H21C 39.1
C23 C22 H22A 109.9
C21 C22 H22A 109.9
H21C C22 H22A 106.1
C23 C22 H22B 109.9
C21 C22 H22B 109.9
H21C C22 H22B 74.9
H22A C22 H22B 108.3
C23 C22 H23D 38.9
C21 C22 H23D 145.1
H21C C22 H23D 149.7
H22A C22 H23D 97.6
H22B C22 H23D 80.0
C23 C22A C21 108.9(9)
C23 C22A H22C 109.9
C21 C22A H22C 109.9
C23 C22A H22D 109.9
C21 C22A H22D 109.9
H22C C22A H22D 108.3
C22A C23 C22 51.3(14)
C22A C23 C24 99.1(13)
C22 C23 C24 94.1(9)
C22A C23 H23A 146.0
C22 C23 H23A 112.9
C24 C23 H23A 112.9
C22A C23 H23B 64.0
C22 C23 H23B 112.9
C24 C23 H23B 112.9
H23A C23 H23B 110.3
C22A C23 H23C 113.6
C22 C23 H23C 152.8
C24 C23 H23C 111.9
H23A C23 H23C 65.5
H23B C23 H23C 50.1
C22A C23 H23D 110.8
C22 C23 H23D 65.7
C24 C23 H23D 111.8
H23A C23 H23D 47.5
H23B C23 H23D 135.3
H23C C23 H23D 109.5
C25 C24 C20 115.3(7)
C25 C24 C23 108.0(7)
C20 C24 C23 103.2(8)
C25 C24 H24 110.0
C20 C24 H24 110.0
C23 C24 H24 110.0
O5 C25 N4 120.8(9)
O5 C25 C24 125.3(9)
N4 C25 C24 113.7(7)
N4 C26 C30 113.3(7)
N4 C26 C27 108.3(8)
C30 C26 C27 103.4(8)
N4 C26 H26 110.5
C30 C26 H26 110.5
C27 C26 H26 110.5
C26 C27 C28 101.6(8)
C26 C27 H27A 111.4
C28 C27 H27A 111.4
C26 C27 H27B 111.4
C28 C27 H27B 111.4
H27A C27 H27B 109.3
C32 C28 C31 109.3(10)
C32 C28 C27 114.7(10)
C31 C28 C27 114.8(9)
C32 C28 C29 109.9(8)
C31 C28 C29 107.9(9)
C27 C28 C29 99.5(8)
C30 C29 C28 106.8(8)
C30 C29 H29A 110.4
C28 C29 H29A 110.4
C30 C29 H29B 110.4
C28 C29 H29B 110.4
H29A C29 H29B 108.6
C29 C30 C26 106.1(7)
C29 C30 C33 112.1(7)
C26 C30 C33 108.6(7)
C29 C30 H30 110.0
C26 C30 H30 110.0
C33 C30 H30 110.0
C28 C31 H31A 109.5
C28 C31 H31B 109.5
H31A C31 H31B 109.5
C28 C31 H31C 109.5
H31A C31 H31C 109.5
H31B C31 H31C 109.5
C28 C32 H32A 109.5
C28 C32 H32B 109.5
H32A C32 H32B 109.5
C28 C32 H32C 109.5
H32A C32 H32C 109.5
H32B C32 H32C 109.5
O6 C33 N5 122.8(8)
O6 C33 C30 120.7(8)
N5 C33 C30 116.5(7)
N5 C34 C38 113.5(6)
N5 C34 C35 111.0(6)
C38 C34 C35 102.1(7)
N5 C34 H34 110.0
C38 C34 H34 110.0
C35 C34 H34 110.0
C34 C35 C36A 90(8)
C34 C35 C36 105.5(9)
C36A C35 C36 23(8)
C34 C35 H35A 110.6
C36A C35 H35A 133.0
C36 C35 H35A 110.6
C34 C35 H35B 110.6
C36A C35 H35B 102.0
C36 C35 H35B 110.6
H35A C35 H35B 108.8
C34 C35 H35C 105.9
C36A C35 H35C 164.1
C36 C35 H35C 142.9
H35A C35 H35C 38.5
H35B C35 H35C 75.6
C34 C35 H35D 106.9
C36A C35 H35D 70.6
C36 C35 H35D 82.4
H35A C35 H35D 134.4
H35B C35 H35D 31.5
H35C C35 H35D 106.6
C37 C36 C35 104.0(8)
C37 C36 H36A 111.0
C35 C36 H36A 111.0
C37 C36 H36B 111.0
C35 C36 H36B 111.0
H36A C36 H36B 109.0
C37 C36A C35 104.0(8)
C37 C36A H35D 140.0
C35 C36A H35D 37.2
C37 C36A H36C 110.9
C35 C36A H36C 110.9
H35D C36A H36C 84.8
C37 C36A H36D 110.9
C35 C36A H36D 110.9
H35D C36A H36D 96.9
H36C C36A H36D 109.0
C37 C36A H37D 38.5
C35 C36A H37D 136.3
H35D C36A H37D 155.1
H36C C36A H37D 77.9
H36D C36A H37D 105.5
C36 C37 C36A 24(8)
C36 C37 C38 109.9(8)
C36A C37 C38 101(6)
C36 C37 H37A 109.7
C36A C37 H37A 132.9
C38 C37 H37A 109.7
C36 C37 H37B 109.7
C36A C37 H37B 93.7
C38 C37 H37B 109.7
H37A C37 H37B 108.2
C36 C37 H37C 118.4
C36A C37 H37C 139.3
C38 C37 H37C 114.3
H37A C37 H37C 14.9
H37B C37 H37C 93.5
C36 C37 H37D 87.0
C36A C37 H37D 70.1
C38 C37 H37D 113.4
H37A C37 H37D 124.3
H37B C37 H37D 23.7
H37C C37 H37D 111.0
C39 C38 C37 109.7(7)
C39 C38 C34 111.3(7)
C37 C38 C34 104.2(7)
C39 C38 H38 110.5
C37 C38 H38 110.5
C34 C38 H38 110.5
O7 C39 N6 121.6(7)
O7 C39 C38 123.3(7)
N6 C39 C38 115.1(7)
N6 C40 C44 113.6(7)
N6 C40 C41 107.6(6)
C44 C40 C41 104.3(6)
N6 C40 H40 110.4
C44 C40 H40 110.4
C41 C40 H40 110.4
C40 C41 C42 103.4(6)
C40 C41 H41A 111.1
C42 C41 H41A 111.1
C40 C41 H41B 111.1
C42 C41 H41B 111.1
H41A C41 H41B 109.0
C46 C42 C45 110.1(9)
C46 C42 C43 108.9(8)
C45 C42 C43 114.4(8)
C46 C42 C41 113.8(7)
C45 C42 C41 109.7(7)
C43 C42 C41 99.7(7)
C44 C43 C42 108.9(7)
C44 C43 H43A 109.9
C42 C43 H43A 109.9
C44 C43 H43B 109.9
C42 C43 H43B 109.9
H43A C43 H43B 108.3
C40 C44 C43 105.6(7)
C40 C44 C47 109.4(6)
C43 C44 C47 110.6(6)
C40 C44 H44 110.4
C43 C44 H44 110.4
C47 C44 H44 110.4
C42 C45 H45A 109.5
C42 C45 H45B 109.5
H45A C45 H45B 109.5
C42 C45 H45C 109.5
H45A C45 H45C 109.5
H45B C45 H45C 109.5
C42 C46 H46A 109.5
C42 C46 H46B 109.5
H46A C46 H46B 109.5
C42 C46 H46C 109.5
H46A C46 H46C 109.5
H46B C46 H46C 109.5
O8 C47 N7 123.8(7)
O8 C47 C44 121.8(7)
N7 C47 C44 113.7(7)
N7 C48 C49 108.1(6)
N7 C48 C52 110.6(6)
C49 C48 C52 105.5(7)
N7 C48 H48 110.8
C49 C48 H48 110.8
C52 C48 H48 110.8
C50 C49 C48 100.1(8)
C50 C49 C50A 47.1(4)
C48 C49 C50A 105.4(8)
C50 C49 H49A 111.7
C48 C49 H49A 111.7
C50A C49 H49A 140.6
C50 C49 H49B 111.7
C48 C49 H49B 111.7
C50A C49 H49B 66.5
H49A C49 H49B 109.5
C50 C49 H49C 115.6
C48 C49 H49C 122.6
C50A C49 H49C 74.6
H49A C49 H49C 95.5
H49B C49 H49C 14.5
C50 C49 H49D 72.8
C48 C49 H49D 116.3
C50A C49 H49D 111.3
H49A C49 H49D 39.1
H49B C49 H49D 130.0
H49C C49 H49D 116.5
C51 C50 C49 103.3(8)
C51 C50 H49D 137.9
C49 C50 H49D 37.8
C51 C50 H50A 111.1
C49 C50 H50A 111.1
H49D C50 H50A 81.5
C51 C50 H50B 111.1
C49 C50 H50B 111.1
H49D C50 H50B 101.2
H50A C50 H50B 109.1
C51 C50 H50D 90.9
C49 C50 H50D 96.0
H49D C50 H50D 105.5
H50A C50 H50D 138.9
H50B C50 H50D 30.1
C51 C50A C49 102.7(7)
C51 C50A H50C 110.2
C49 C50A H50C 114.3
C51 C50A H50D 107.4
C49 C50A H50D 112.1
H50C C50A H50D 109.8
C51 C50A H51D 39.8
C49 C50A H51D 137.7
H50C C50A H51D 76.5
H50D C50A H51D 100.6
C52 C51 C50A 104.9(8)
C52 C51 C50 106.1(8)
C50A C51 C50 47.7(4)
C52 C51 H51A 110.5
C50A C51 H51A 143.1
C50 C51 H51A 110.5
C52 C51 H51B 110.5
C50A C51 H51B 66.7
C50 C51 H51B 110.5
H51A C51 H51B 108.7
C52 C51 H51C 120.5
C50A C51 H51C 120.6
C50 C51 H51C 82.5
H51A C51 H51C 28.1
H51B C51 H51C 121.2
C52 C51 H51D 117.2
C50A C51 H51D 64.0
C50 C51 H51D 105.7
H51A C51 H51D 106.7
H51B C51 H51D 7.0
H51C C51 H51D 116.2
C51 C52 C53 114.0(6)
C51 C52 C48 104.2(7)
C53 C52 C48 112.5(6)
C51 C52 H52 108.7
C53 C52 H52 108.7
C48 C52 H52 108.7
O9 C53 N8 123.7(8)
O9 C53 C52 119.8(7)
N8 C53 C52 116.4(7)
N8 C54 C58 113.2(6)
N8 C54 C55 110.3(7)
C58 C54 C55 104.1(7)
N8 C54 H54 109.7
C58 C54 H54 109.7
C55 C54 H54 109.7
C56 C55 C54 107.7(7)
C56 C55 H55A 110.2
C54 C55 H55A 110.2
C56 C55 H55B 110.2
C54 C55 H55B 110.2
H55A C55 H55B 108.5
C60 C56 C55 114.8(7)
C60 C56 C57 115.2(7)
C55 C56 C57 101.2(7)
C60 C56 C59 108.5(8)
C55 C56 C59 109.9(6)
C57 C56 C59 106.8(7)
C58 C57 C56 106.0(6)
C58 C57 H57A 110.5
C56 C57 H57A 110.5
C58 C57 H57B 110.5
C56 C57 H57B 110.5
H57A C57 H57B 108.7
C57 C58 C54 108.1(7)
C57 C58 C61 107.4(7)
C54 C58 C61 114.1(7)
C57 C58 H58 109.0
C54 C58 H58 109.0
C61 C58 H58 109.0
C56 C59 H59A 109.5
C56 C59 H59B 109.5
H59A C59 H59B 109.5
C56 C59 H59C 109.5
H59A C59 H59C 109.5
H59B C59 H59C 109.5
C56 C60 H60A 109.5
C56 C60 H60B 109.5
H60A C60 H60B 109.5
C56 C60 H60C 109.5
H60A C60 H60C 109.5
H60B C60 H60C 109.5
O11 C61 O10 123.1(12)
O11 C61 O11A 16.9(16)
O10 C61 O11A 132.3(19)
O11 C61 C58 112.9(11)
O10 C61 C58 123.4(9)
O11A C61 C58 104.0(18)
C61 O11 C62 116.3(15)
O11 C62 C63 110.1(10)
O11 C62 H62A 109.6
C63 C62 H62A 109.6
O11 C62 H62B 109.6
C63 C62 H62B 109.6
H62A C62 H62B 108.1
C64 C63 C68 120.0
C64 C63 C62 117.2(10)
C68 C63 C62 122.8(10)
C63 C64 C65 120.0
C63 C64 H64 120.0
C65 C64 H64 120.0
C64 C65 C66 120.0
C64 C65 H65 120.0
C66 C65 H65 120.0
C67 C66 C65 120.0
C67 C66 H66 120.0
C65 C66 H66 120.0
C66 C67 C68 120.0
C66 C67 H67 120.0
C68 C67 H67 120.0
C67 C68 C63 120.0
C67 C68 H68 120.0
C63 C68 H68 120.0
C61 O11A C62A 112(3)
O11A C62A C63A 109.4(19)
O11A C62A H62C 109.8
C63A C62A H62C 109.8
O11A C62A H62D 109.8
C63A C62A H62D 109.8
H62C C62A H62D 108.3
C64A C63A C68A 120.0
C64A C63A C62A 115.8(18)
C68A C63A C62A 124.2(18)
C65A C64A C63A 120.0
C65A C64A H64A 120.0
C63A C64A H64A 120.0
C64A C65A C66A 120.0
C64A C65A H65A 120.0
C66A C65A H65A 120.0
C67A C66A C65A 120.0
C67A C66A H66A 120.0
C65A C66A H66A 120.0
C66A C67A C68A 120.0
C66A C67A H67A 120.0
C68A C67A H67A 120.0
C67A C68A C63A 120.0
C67A C68A H68A 120.0
C63A C68A H68A 120.0

loop_
_geom_bond_atom_site_label_1
_geom_bond_atom_site_label_2
_geom_bond_distance
O1 C5 1.370(9)
O1 C4 1.441(10)
O2 C5 1.189(9)
O3 C11 1.225(8)
O4 C19 1.255(9)
O5 C25 1.209(9)
O6 C33 1.288(9)
O7 C39 1.215(9)
O8 C47 1.199(9)
O9 C53 1.218(9)
O10 C61 1.269(12)
N1 C5 1.295(10)
N1 C6 1.460(10)
N1 H1 0.8800
N2 C11 1.367(9)
N2 C12 1.443(9)
N2 H2 0.8800
N3 C19 1.341(10)
N3 C20 1.383(10)
N3 H3 0.8800
N4 C25 1.374(11)
N4 C26 1.441(12)
N4 H4 0.8800
N5 C33 1.302(10)
N5 C34 1.465(10)
N5 H5 0.8800
N6 C39 1.380(10)
N6 C40 1.451(10)
N6 H6 0.8800
N7 C47 1.338(10)
N7 C48 1.441(10)
N7 H7 0.8800
N8 C53 1.312(10)
N8 C54 1.431(10)
N8 H8 0.8800
C1 C4 1.503(7)
C1 H1A 0.9800
C1 H1B 0.9800
C1 H1C 0.9800
C2 C4 1.515(7)
C2 H2A 0.9800
C2 H2B 0.9800
C2 H2C 0.9800
C3 C4 1.505(7)
C3 H3A 0.9800
C3 H3B 0.9800
C3 H3C 0.9800
C6 C7 1.517(12)
C6 C10 1.525(11)
C6 H6A 1.0000
C7 C8A 1.539(11)
C7 C8 1.542(11)
C7 H7A 0.9900
C7 H7B 0.9900
C7 H7C 0.9900
C7 H7D 0.9900
C8 C9 1.535(11)
C8 H8A 0.9900
C8 H8B 0.9900
C8A C9 1.534(11)
C8A H8C 0.9900
C8A H8D 0.9900
C9 C10 1.525(11)
C9 H9A 0.9900
C9 H9B 0.9900
C9 H9C 0.9900
C9 H9D 0.9900
C10 C11 1.504(10)
C10 H10 1.0000
C12 C16 1.559(11)
C12 C13 1.578(11)
C12 H12 1.0000
C13 C14 1.528(13)
C13 H13A 0.9900
C13 H13B 0.9900
C14 C17 1.457(12)
C14 C15 1.461(13)
C14 C18 1.561(14)
C15 C16 1.667(11)
C15 H15A 0.9900
C15 H15B 0.9900
C16 C19 1.473(11)
C16 H16 1.0000
C17 H17A 0.9800
C17 H17B 0.9800
C17 H17C 0.9800
C18 H18A 0.9800
C18 H18B 0.9800
C18 H18C 0.9800
C20 C24 1.521(13)
C20 C21 1.601(13)
C20 H20 1.0000
C21 C22 1.528(11)
C21 C22A 1.531(12)
C21 H21A 0.9900
C21 H21B 0.9900
C21 H21C 0.9900
C21 H21D 0.9900
C22 C23 1.526(11)
C22 H22A 0.9900
C22 H22B 0.9900
C22A C23 1.526(12)
C22A H22C 0.9900
C22A H22D 0.9900
C23 C24 1.656(13)
C23 H23A 0.9900
C23 H23B 0.9900
C23 H23C 0.9900
C23 H23D 0.9900
C24 C25 1.506(13)
C24 H24 1.0000
C26 C30 1.528(13)
C26 C27 1.552(14)
C26 H26 1.0000
C27 C28 1.553(15)
C27 H27A 0.9900
C27 H27B 0.9900
C28 C32 1.488(14)
C28 C31 1.527(15)
C28 C29 1.608(14)
C29 C30 1.518(13)
C29 H29A 0.9900
C29 H29B 0.9900
C30 C33 1.559(12)
C30 H30 1.0000
C31 H31A 0.9800
C31 H31B 0.9800
C31 H31C 0.9800
C32 H32A 0.9800
C32 H32B 0.9800
C32 H32C 0.9800
C34 C38 1.550(12)
C34 C35 1.553(11)
C34 H34 1.0000
C35 C36A 1.561(11)
C35 C36 1.563(11)
C35 H35A 0.9900
C35 H35B 0.9900
C35 H35C 0.9900
C35 H35D 0.9900
C36 C37 1.508(11)
C36 H36A 0.9900
C36 H36B 0.9900
C36A C37 1.509(11)
C36A H36C 0.9900
C36A H36D 0.9900
C37 C38 1.538(13)
C37 H37A 0.9900
C37 H37B 0.9900
C37 H37C 0.9900
C37 H37D 0.9900
C38 C39 1.517(11)
C38 H38 1.0000
C40 C44 1.510(11)
C40 C41 1.536(12)
C40 H40 1.0000
C41 C42 1.582(11)
C41 H41A 0.9900
C41 H41B 0.9900
C42 C46 1.500(13)
C42 C45 1.521(13)
C42 C43 1.548(13)
C43 C44 1.540(11)
C43 H43A 0.9900
C43 H43B 0.9900
C44 C47 1.553(11)
C44 H44 1.0000
C45 H45A 0.9800
C45 H45B 0.9800
C45 H45C 0.9800
C46 H46A 0.9800
C46 H46B 0.9800
C46 H46C 0.9800
C48 C49 1.523(12)
C48 C52 1.576(11)
C48 H48 1.0000
C49 C50 1.513(11)
C49 C50A 1.536(11)
C49 H49A 0.9900
C49 H49B 0.9900
C49 H49C 0.9900
C49 H49D 0.9900
C50 C51 1.513(11)
C50 H49D 1.5439
C50 H50A 0.9900
C50 H50B 0.9900
C50A C51 1.503(11)
C50A H50C 0.9900
C50A H50D 0.9900
C51 C52 1.489(12)
C51 H51A 0.9900
C51 H51B 0.9900
C51 H51C 0.9900
C51 H51D 0.9900
C52 C53 1.547(12)
C52 H52 1.0000
C54 C58 1.551(11)
C54 C55 1.573(12)
C54 H54 1.0000
C55 C56 1.544(12)
C55 H55A 0.9900
C55 H55B 0.9900
C56 C60 1.493(12)
C56 C57 1.572(12)
C56 C59 1.594(12)
C57 C58 1.506(12)
C57 H57A 0.9900
C57 H57B 0.9900
C58 C61 1.556(13)
C58 H58 1.0000
C59 H59A 0.9800
C59 H59B 0.9800
C59 H59C 0.9800
C60 H60A 0.9800
C60 H60B 0.9800
C60 H60C 0.9800
C61 O11 1.261(19)
C61 O11A 1.44(5)
O11 C62 1.478(13)
C62 C63 1.541(15)
C62 H62A 0.9900
C62 H62B 0.9900
C63 C64 1.3900
C63 C68 1.3900
C64 C65 1.3900
C64 H64 0.9500
C65 C66 1.3900
C65 H65 0.9500
C66 C67 1.3900
C66 H66 0.9500
C67 C68 1.3900
C67 H67 0.9500
C68 H68 0.9500
O11A C62A 1.475(19)
C62A C63A 1.54(2)
C62A H62C 0.9900
C62A H62D 0.9900
C63A C64A 1.3900
C63A C68A 1.3900
C64A C65A 1.3900
C64A H64A 0.9500
C65A C66A 1.3900
C65A H65A 0.9500
C66A C67A 1.3900
C66A H66A 0.9500
C67A C68A 1.3900
C67A H67A 0.9500
C68A H68A 0.9500

loop_
_geom_hbond_atom_site_label_D
_geom_hbond_atom_site_label_H
_geom_hbond_atom_site_label_A
_geom_hbond_distance_DH
_geom_hbond_distance_HA
_geom_hbond_distance_DA
_geom_hbond_angle_DHA
_geom_hbond_site_symmetry_A
N1 H1 O8 0.88 2.04 2.877(8) 158.9 2_465
N2 H2 O9 0.88 2.01 2.878(8) 166.8 2_565
N3 H3 O2 0.88 2.06 2.884(8) 156.2 .
N4 H4 O3 0.88 2.04 2.843(9) 152.0 .
N5 H5 O4 0.88 1.99 2.843(8) 162.6 .
N6 H6 O5 0.88 1.96 2.792(9) 157.0 .
N7 H7 O6 0.88 2.05 2.866(7) 154.4 .
N8 H8 O7 0.88 2.05 2.896(8) 161.4 .

loop_
_geom_torsion_atom_site_label_1
_geom_torsion_atom_site_label_2
_geom_torsion_atom_site_label_3
_geom_torsion_atom_site_label_4
_geom_torsion
C5 O1 C4 C1 53.8(8)
C5 O1 C4 C3 -67.4(7)
C5 O1 C4 C2 172.9(8)
C6 N1 C5 O2 0.4(12)
C6 N1 C5 O1 -173.4(7)
C4 O1 C5 O2 9.8(10)
C4 O1 C5 N1 -176.1(5)
C5 N1 C6 C7 148.7(8)
C5 N1 C6 C10 -89.3(10)
N1 C6 C7 C8A 164.9(17)
C10 C6 C7 C8A 38.7(18)
N1 C6 C7 C8 125.7(12)
C10 C6 C7 C8 -0.5(13)
C6 C7 C8 C9 25.4(16)
C8A C7 C8 C9 -63.6(12)
C6 C7 C8A C9 -37(3)
C8 C7 C8A C9 63.7(12)
C7 C8A C9 C10 23(3)
C7 C8A C9 C8 -63.8(12)
C7 C8 C9 C10 -40.3(15)
C7 C8 C9 C8A 63.6(12)
N1 C6 C10 C11 87.9(9)
C7 C6 C10 C11 -147.3(7)
N1 C6 C10 C9 -149.7(7)
C7 C6 C10 C9 -24.8(9)
C8A C9 C10 C11 122.2(19)
C8 C9 C10 C11 161.5(10)
C8A C9 C10 C6 1(2)
C8 C9 C10 C6 40.1(11)
C12 N2 C11 O3 -4.6(10)
C12 N2 C11 C10 178.7(6)
C6 C10 C11 O3 66.8(9)
C9 C10 C11 O3 -50.3(10)
C6 C10 C11 N2 -116.4(7)
C9 C10 C11 N2 126.5(7)
C11 N2 C12 C16 -84.9(8)
C11 N2 C12 C13 161.6(6)
N2 C12 C13 C14 156.7(7)
C16 C12 C13 C14 36.7(8)
C12 C13 C14 C17 -165.6(8)
C12 C13 C14 C15 -43.5(9)
C12 C13 C14 C18 74.8(9)
C17 C14 C15 C16 154.2(8)
C13 C14 C15 C16 30.6(8)
C18 C14 C15 C16 -90.1(9)
N2 C12 C16 C19 100.0(7)
C13 C12 C16 C19 -141.7(7)
N2 C12 C16 C15 -136.0(6)
C13 C12 C16 C15 -17.8(8)
C14 C15 C16 C19 117.5(8)
C14 C15 C16 C12 -7.3(8)
C20 N3 C19 O4 1.7(13)
C20 N3 C19 C16 -176.7(8)
C12 C16 C19 O4 66.2(10)
C15 C16 C19 O4 -53.7(10)
C12 C16 C19 N3 -115.4(8)
C15 C16 C19 N3 124.7(8)
C19 N3 C20 C24 -99.1(9)
C19 N3 C20 C21 141.0(8)
N3 C20 C21 C22 117.6(9)
C24 C20 C21 C22 -4.3(10)
N3 C20 C21 C22A 168.5(12)
C24 C20 C21 C22A 46.5(12)
C22A C21 C22 C23 -47.8(14)
C20 C21 C22 C23 36.6(13)
C22 C21 C22A C23 47.8(14)
C20 C21 C22A C23 -53(2)
C21 C22A C23 C22 -47.8(14)
C21 C22A C23 C24 40(2)
C21 C22 C23 C22A 47.9(14)
C21 C22 C23 C24 -50.5(12)
N3 C20 C24 C25 95.5(9)
C21 C20 C24 C25 -142.9(7)
N3 C20 C24 C23 -147.0(7)
C21 C20 C24 C23 -25.4(8)
C22A C23 C24 C25 115.3(14)
C22 C23 C24 C25 166.8(9)
C22A C23 C24 C20 -7.2(14)
C22 C23 C24 C20 44.2(9)
C26 N4 C25 O5 1.6(12)
C26 N4 C25 C24 176.2(7)
C20 C24 C25 O5 73.4(11)
C23 C24 C25 O5 -41.4(12)
C20 C24 C25 N4 -100.9(9)
C23 C24 C25 N4 144.3(7)
C25 N4 C26 C30 -105.6(9)
C25 N4 C26 C27 140.4(8)
N4 C26 C27 C28 166.3(7)
C30 C26 C27 C28 45.9(9)
C26 C27 C28 C32 72.8(10)
C26 C27 C28 C31 -159.2(8)
C26 C27 C28 C29 -44.4(8)
C32 C28 C29 C30 -92.5(10)
C31 C28 C29 C30 148.4(9)
C27 C28 C29 C30 28.3(9)
C28 C29 C30 C26 -0.9(9)
C28 C29 C30 C33 117.6(8)
N4 C26 C30 C29 -144.4(8)
C27 C26 C30 C29 -27.4(9)
N4 C26 C30 C33 95.0(9)
C27 C26 C30 C33 -148.0(7)
C34 N5 C33 O6 -0.3(12)
C34 N5 C33 C30 -179.7(7)
C29 C30 C33 O6 -37.3(10)
C26 C30 C33 O6 79.6(10)
C29 C30 C33 N5 142.1(8)
C26 C30 C33 N5 -101.0(8)
C33 N5 C34 C38 -99.1(9)
C33 N5 C34 C35 146.7(8)
N5 C34 C35 C36A 176(5)
C38 C34 C35 C36A 55(5)
N5 C34 C35 C36 158.9(11)
C38 C34 C35 C36 37.7(11)
C34 C35 C36 C37 -26.1(17)
C36A C35 C36 C37 -74(6)
C34 C35 C36A C37 -59(12)
C36 C35 C36A C37 74(6)
C35 C36 C37 C36A 75(6)
C35 C36 C37 C38 4.2(18)
C35 C36A C37 C36 -75(6)
C35 C36A C37 C38 41(13)
C36 C37 C38 C39 138.4(13)
C36A C37 C38 C39 116(7)
C36 C37 C38 C34 19.2(14)
C36A C37 C38 C34 -4(7)
N5 C34 C38 C39 88.2(8)
C35 C34 C38 C39 -152.4(7)
N5 C34 C38 C37 -153.7(7)
C35 C34 C38 C37 -34.3(8)
C40 N6 C39 O7 0.9(12)
C40 N6 C39 C38 -178.2(7)
C37 C38 C39 O7 -37.8(11)
C34 C38 C39 O7 76.9(9)
C37 C38 C39 N6 141.2(8)
C34 C38 C39 N6 -104.1(8)
C39 N6 C40 C44 -103.0(8)
C39 N6 C40 C41 142.1(7)
N6 C40 C41 C42 162.4(7)
C44 C40 C41 C42 41.4(8)
C40 C41 C42 C46 75.9(9)
C40 C41 C42 C45 -160.3(8)
C40 C41 C42 C43 -39.9(8)
C46 C42 C43 C44 -94.6(8)
C45 C42 C43 C44 141.7(8)
C41 C42 C43 C44 24.8(9)
N6 C40 C44 C43 -142.1(7)
C41 C40 C44 C43 -25.2(8)
N6 C40 C44 C47 98.8(8)
C41 C40 C44 C47 -144.3(6)
C42 C43 C44 C40 -0.5(9)
C42 C43 C44 C47 117.8(8)
C48 N7 C47 O8 5.2(11)
C48 N7 C47 C44 176.5(6)
C40 C44 C47 O8 71.1(9)
C43 C44 C47 O8 -44.9(10)
C40 C44 C47 N7 -100.4(8)
C43 C44 C47 N7 143.7(7)
C47 N7 C48 C49 132.0(7)
C47 N7 C48 C52 -112.9(7)
N7 C48 C49 C50 154.5(5)
C52 C48 C49 C50 36.1(6)
N7 C48 C49 C50A 106.4(6)
C52 C48 C49 C50A -12.0(6)
C48 C49 C50 C51 -45.4(6)
C50A C49 C50 C51 56.2(6)
C50 C49 C50A C51 -56.6(6)
C48 C49 C50A C51 33.1(6)
C49 C50A C51 C52 -42.6(6)
C49 C50A C51 C50 55.8(6)
C49 C50 C51 C52 38.3(6)
C49 C50 C51 C50A -57.4(7)
C50A C51 C52 C53 157.9(5)
C50 C51 C52 C53 108.3(6)
C50A C51 C52 C48 34.9(6)
C50 C51 C52 C48 -14.7(6)
N7 C48 C52 C51 -130.4(6)
C49 C48 C52 C51 -13.7(7)
N7 C48 C52 C53 105.7(7)
C49 C48 C52 C53 -137.7(7)
C54 N8 C53 O9 5.4(11)
C54 N8 C53 C52 -178.9(6)
C51 C52 C53 O9 -28.0(10)
C48 C52 C53 O9 90.3(8)
C51 C52 C53 N8 156.0(6)
C48 C52 C53 N8 -85.6(8)
C53 N8 C54 C58 -71.5(9)
C53 N8 C54 C55 172.4(7)
N8 C54 C55 C56 104.7(8)
C58 C54 C55 C56 -17.0(8)
C54 C55 C56 C60 156.8(8)
C54 C55 C56 C57 32.1(8)
C54 C55 C56 C59 -80.5(8)
C60 C56 C57 C58 -160.3(8)
C55 C56 C57 C58 -35.9(8)
C59 C56 C57 C58 79.1(8)
C56 C57 C58 C54 26.6(9)
C56 C57 C58 C61 150.2(7)
N8 C54 C58 C57 -125.9(7)
C55 C54 C58 C57 -6.2(8)
N8 C54 C58 C61 114.6(8)
C55 C54 C58 C61 -125.7(8)
C57 C58 C61 O11 67.9(12)
C54 C58 C61 O11 -172.3(10)
C57 C58 C61 O10 -103.3(10)
C54 C58 C61 O10 16.5(13)
C57 C58 C61 O11A 83(2)
C54 C58 C61 O11A -157(2)
O10 C61 O11 C62 -2.2(19)
O11A C61 O11 C62 126(10)
C58 C61 O11 C62 -173.4(10)
C61 O11 C62 C63 86.4(17)
O11 C62 C63 C64 95.2(14)
O11 C62 C63 C68 -84.5(14)
C68 C63 C64 C65 0.0
C62 C63 C64 C65 -179.7(10)
C63 C64 C65 C66 0.0
C64 C65 C66 C67 0.0
C65 C66 C67 C68 0.0
C66 C67 C68 C63 0.0
C64 C63 C68 C67 0.0
C62 C63 C68 C67 179.6(11)
O11 C61 O11A C62A -49(8)
O10 C61 O11A C62A 14(4)
C58 C61 O11A C62A -173(2)
C61 O11A C62A C63A 73(4)
O11A C62A C63A C64A 76(3)
O11A C62A C63A C68A -104(3)
C68A C63A C64A C65A 0.0
C62A C63A C64A C65A -179.8(8)
C63A C64A C65A C66A 0.0
C64A C65A C66A C67A 0.0
C65A C66A C67A C68A 0.0
C66A C67A C68A C63A 0.0
C64A C63A C68A C67A 0.0
C62A C63A C68A C67A 179.8(8)

loop_
_platon_squeeze_void_nr
_platon_squeeze_void_average_x
_platon_squeeze_void_average_y
_platon_squeeze_void_average_z
_platon_squeeze_void_volume
_platon_squeeze_void_count_electrons
1 0.051 0.250 -0.500 1213.9 407.0
2 0.119 0.750 0.000 1214.0 409.4
